data_1532384
loop_
_publ_author_name
'Yakubovich, O.V.'
'Massa, V.'
'Pekov, I.V.'

_publ_section_title
;
 Crystal structure of the new mineral bushmakinite, Pb2 ((Al, Cu) (PO4)
 ((V, Cr, P) O4) (O H))
;
_journal_name_full 'Doklady Akad. Nauk'
_journal_page_first 388
_journal_page_last 393
_journal_volume 382
_journal_year 2002
_chemical_formula_sum 'Al0.74 Cr0.26 Cu0.26 H O9 P1.22 Pb2 V0.52'
_chemical_name_systematic
;
Pb2 (Al0.74 Cu0.26) ((V0.52 Cr0.26 P0.22) O4) (P O4) (O H)
;
_space_group_IT_number 11
_symmetry_space_group_name_Hall '-P 2yb'
_symmetry_space_group_name_H-M 'P 1 21/m 1'
_cell_angle_alpha 90
_cell_angle_beta 111.97
_cell_angle_gamma 90
_cell_formula_units_Z 2
_cell_length_a 7.759
_cell_length_b 5.782
_cell_length_c 8.775
_cell_volume 365.080
_citation_journal_id_ASTM DAKNEQ
_cod_data_source_file Yakubovich_DAKNEQ_2002_682.cif
_cod_data_source_block H1Al0.74Cr0.26Cu0.26O9P1.22Pb2V0.52
_cod_original_cell_volume 365.0805
_cod_original_formula_sum 'H1 Al0.74 Cr0.26 Cu0.26 O9 P1.22 Pb2 V0.52'
_cod_database_code 1532384

loop_
_symmetry_equiv_pos_as_xyz
x,y,z
-x,y+1/2,-z
-x,-y,-z
x,-y-1/2,z

loop_
_atom_site_label
_atom_site_type_symbol
_atom_site_fract_x
_atom_site_fract_y
_atom_site_fract_z
_atom_site_occupancy
_atom_site_U_iso_or_equiv
Pb1 Pb+2 0.2234 0.25 0.2624 1 0.0
O4 O-2 -0.047 0.25 0.952 1 0.0
O1 O-2 0.665 0.25 0.07 1 0.0
P1 P+5 0.0698 0.25 0.8297 0.22 0.0
Al1 Al+3 0.5 0 0 0.74 0.0
O7 O-2 0.607 0.25 0.577 1 0.0
Cu1 Cu+2 0.5 0 0 0.26 0.0
Cr1 Cr+6 0.0698 0.25 0.8297 0.26 0.0
P2 P+5 0.4693 0.25 0.6703 1 0.0
Pb2 Pb+2 0.7992 0.25 0.4038 1 0.0
O3 O-2 0.308 0.25 0.952 1 0.0
O5 O-2 0.008 0.014 0.706 1 0.0
O6 O-2 0.499 0.026 0.78 1 0.0
V1 V+5 0.0698 0.25 0.8297 0.52 0.0
O2 O-2 0.271 0.25 0.548 1 0.0
